data_7044368
loop_
_publ_author_name
'Hau, Sam Chunkit'
'Mak, Thomas C. W.'

_publ_section_title
;
 Assembly of high-symmetry silver(I) alkyl-1,3-diynyl cluster complexes
 via core transformation
;
_journal_name_full 'Dalton Trans.'
_journal_paper_doi 10.1039/C7DT03406G
_journal_year 2017
_chemical_formula_moiety 'C186 H148 Ag8 P8, 2(N O3), 2(O)'
_chemical_formula_sum 'C187 H153 Ag8 N2 O8 P8'
_chemical_formula_weight 3666.82
_chemical_name_systematic
;
 ? 
;
_space_group_crystal_system monoclinic
_space_group_IT_number 15
_space_group_name_Hall '-C 2yc'
_space_group_name_H-M_alt 'C 1 2/c 1'
_symmetry_space_group_name_Hall '-C 2yc'
_symmetry_space_group_name_H-M 'C 1 2/c 1'
_atom_sites_solution_hydrogens geom
_audit_creation_date 2017-09-25
_audit_creation_method
;
Olex2 1.2
(compiled 2017.08.10 svn.r3458 for OlexSys, GUI svn.r5381)
;
_audit_update_record
;
2017-09-25 deposited with the CCDC.
2017-09-29 downloaded from the CCDC.
;
_cell_angle_alpha 90
_cell_angle_beta 111.840(2)
_cell_angle_gamma 90
_cell_formula_units_Z 4
_cell_length_a 35.354(4)
_cell_length_b 30.585(3)
_cell_length_c 18.7881(19)
_cell_measurement_reflns_used 9386
_cell_measurement_temperature 173(2)
_cell_measurement_theta_max 27.76
_cell_measurement_theta_min 2.48
_cell_volume 18857(3)
_computing_cell_refinement 'SAINT v7.68A (Bruker, 2009)'
_computing_data_collection APEX2(Bruker,2003)
_computing_data_reduction 'SAINT v7.68A (Bruker, 2009)'
_computing_molecular_graphics 'Olex2 (Dolomanov et al., 2009)'
_computing_publication_material 'Olex2 (Dolomanov et al., 2009)'
_computing_structure_refinement 'ShelXL (Sheldrick, 2015)'
_computing_structure_solution 'SHELXS-97 (Sheldrick, 1997)'
_diffrn_ambient_temperature 173.15
_diffrn_measured_fraction_theta_full 0.996
_diffrn_measured_fraction_theta_max 0.996
_diffrn_measurement_device_type 'Bruker APEX-II CCD'
_diffrn_measurement_method '\f and \w scans'
_diffrn_radiation_monochromator graphite
_diffrn_radiation_type MoK\a
_diffrn_radiation_wavelength 0.71073
_diffrn_reflns_av_R_equivalents 0.1054
_diffrn_reflns_av_unetI/netI 0.0519
_diffrn_reflns_Laue_measured_fraction_full 0.996
_diffrn_reflns_Laue_measured_fraction_max 0.996
_diffrn_reflns_limit_h_max 42
_diffrn_reflns_limit_h_min -42
_diffrn_reflns_limit_k_max 36
_diffrn_reflns_limit_k_min -36
_diffrn_reflns_limit_l_max 22
_diffrn_reflns_limit_l_min -22
_diffrn_reflns_number 175586
_diffrn_reflns_point_group_measured_fraction_full 0.996
_diffrn_reflns_point_group_measured_fraction_max 0.996
_diffrn_reflns_theta_full 25.242
_diffrn_reflns_theta_max 25.249
_diffrn_reflns_theta_min 1.241
_diffrn_standards_number 0
_exptl_absorpt_coefficient_mu 0.931
_exptl_absorpt_correction_T_max 0.7675
_exptl_absorpt_correction_T_min 0.6531
_exptl_absorpt_correction_type multi-scan
_exptl_crystal_colour 'clear light colourless'
_exptl_crystal_colour_lustre clear
_exptl_crystal_colour_modifier light
_exptl_crystal_colour_primary colourless
_exptl_crystal_density_diffrn 1.292
_exptl_crystal_density_method 'not measured'
_exptl_crystal_description block
_exptl_crystal_F_000 7396
_exptl_crystal_size_max 0.5
_exptl_crystal_size_mid 0.4
_exptl_crystal_size_min 0.3
_refine_diff_density_max 1.693
_refine_diff_density_min -0.675
_refine_diff_density_rms 0.139
_refine_ls_extinction_method none
_refine_ls_goodness_of_fit_ref 1.097
_refine_ls_hydrogen_treatment constr
_refine_ls_matrix_type full
_refine_ls_number_parameters 943
_refine_ls_number_reflns 17015
_refine_ls_number_restraints 21
_refine_ls_restrained_S_all 1.098
_refine_ls_R_factor_all 0.0732
_refine_ls_R_factor_gt 0.0525
_refine_ls_shift/su_max 0.003
_refine_ls_shift/su_mean 0.000
_refine_ls_structure_factor_coef Fsqd
_refine_ls_weighting_details 'w=1/[\s^2^(Fo^2^)+(0.0823P)^2^+68.4620P] where P=(Fo^2^+2Fc^2^)/3'
_refine_ls_weighting_scheme calc
_refine_ls_wR_factor_gt 0.1363
_refine_ls_wR_factor_ref 0.1595
_reflns_Friedel_coverage 0.000
_reflns_number_gt 13013
_reflns_number_total 17015
_reflns_threshold_expression 'I > 2\s(I)'
_cod_data_source_file c7dt03406g2.cif
_cod_data_source_block 3
_cod_original_cell_volume 18858(3)
_cod_database_code 7044368
_shelx_shelxl_version_number 2014/7
_shelx_space_group_comment
;
The symmetry employed for this shelxl refinement is uniquely defined
by the following loop, which should always be used as a source of
symmetry information in preference to the above space-group names.
They are only intended as comments.
;
_shelx_estimated_absorpt_t_max 0.768
_shelx_estimated_absorpt_t_min 0.653
_olex2_refinement_description
;
1. Fixed Uiso
 At 1.2 times of:
  All C(H) groups
 At 1.5 times of:
  All C(H,H,H) groups
2. Restrained distances
 N1-O1 = N1-O2 = N1-O3
 1.4 with sigma of 0.01
3. Uiso/Uaniso restraints and constraints
Uanis(C19) \\sim Ueq, Uanis(C19') \\sim Ueq, Uanis(C20) \\sim Ueq, : with sigma
of 0.01 and sigma for terminal atoms of 0.02
4. Others
 Fixed Sof: C19(0.6) C19'(0.4) C21(0.5) O4(0.5) O1W(0.5) C21'(0.5)
5.a Ternary CH refined with riding coordinates:
 C5(H5), C12(H12)
5.b Me refined with riding coordinates:
 C6(H6A,H6B,H6C), C7(H7A,H7B,H7C), C13(H13A,H13B,H13C), C14(H14A,H14B,H14C)
5.c Aromatic/amide H refined with riding coordinates:
 C23(H23), C24(H24), C25(H25), C26(H26), C27(H27), C29(H29), C30(H30),
 C31(H31), C32(H32), C33(H33), C35(H35), C36(H36), C37(H37), C38(H38), C39(H39),
  C41(H41), C42(H42), C43(H43), C44(H44), C45(H45), C47(H47), C48(H48),
 C49(H49), C50(H50), C51(H51), C53(H53), C54(H54), C55(H55), C56(H56), C57(H57),
  C59(H59), C60(H60), C61(H61), C62(H62), C63(H63), C65(H65), C66(H66),
 C67(H67), C68(H68), C69(H69), C71(H71), C72(H72), C73(H73), C74(H74), C75(H75),
  C77(H77), C78(H78), C79(H79), C80(H80), C81(H81), C83(H83), C84(H84),
 C85(H85), C86(H86), C87(H87), C89(H89), C90(H90), C91(H91), C92(H92), C93(H93)
;
_olex2_submission_special_instructions 'No special instructions were received'

loop_
_space_group_symop_operation_xyz
'x, y, z'
'-x, y, -z+1/2'
'x+1/2, y+1/2, z'
'-x+1/2, y+1/2, -z+1/2'
'-x, -y, -z'
'x, -y, z-1/2'
'-x+1/2, -y+1/2, -z'
'x+1/2, -y+1/2, z-1/2'

loop_
_atom_site_label
_atom_site_type_symbol
_atom_site_fract_x
_atom_site_fract_y
_atom_site_fract_z
_atom_site_U_iso_or_equiv
_atom_site_adp_type
_atom_site_occupancy
_atom_site_site_symmetry_order
_atom_site_calc_flag
_atom_site_refinement_flags_posn
_atom_site_refinement_flags_adp
_atom_site_refinement_flags_occupancy
Ag1 Ag 0.5000 0.80550(2) 0.7500 0.03466(14) Uani 1 2 d S T P
Ag2 Ag 0.49095(2) 0.71555(2) 0.82530(2) 0.03416(11) Uani 1 1 d . . .
Ag3 Ag 0.57472(2) 0.74527(2) 0.82617(2) 0.03528(11) Uani 1 1 d . . .
Ag4 Ag 0.48056(2) 0.80747(2) 0.92951(2) 0.03709(12) Uani 1 1 d . . .
Ag5 Ag 0.5000 0.61415(2) 0.7500 0.03601(14) Uani 1 2 d S T P
P1 P 0.64902(4) 0.74621(4) 0.89949(8) 0.0341(3) Uani 1 1 d . . .
P2 P 0.49089(4) 0.88885(4) 0.95086(7) 0.0356(3) Uani 1 1 d . . .
P3 P 0.45823(5) 0.76658(5) 1.02302(8) 0.0417(3) Uani 1 1 d . . .
P4 P 0.49903(5) 0.56827(5) 0.85952(8) 0.0408(3) Uani 1 1 d . . .
C1 C 0.53339(16) 0.75424(17) 0.9091(3) 0.0353(11) Uani 1 1 d . . .
C2 C 0.55798(16) 0.77895(17) 0.9536(3) 0.0348(11) Uani 1 1 d . . .
C3 C 0.58660(18) 0.80665(18) 1.0043(3) 0.0430(13) Uani 1 1 d . . .
C4 C 0.6108(2) 0.8312(2) 1.0464(4) 0.0592(17) Uani 1 1 d . . .
C5 C 0.6418(3) 0.8607(3) 1.0972(5) 0.095(3) Uani 1 1 d . . .
H5 H 0.6682 0.8462 1.1030 0.114 Uiso 1 1 calc R . .
C6 C 0.6440(3) 0.9029(3) 1.0634(6) 0.112(4) Uani 1 1 d . . .
H6A H 0.6653 0.9207 1.1007 0.169 Uiso 1 1 calc R . .
H6B H 0.6505 0.8987 1.0175 0.169 Uiso 1 1 calc R . .
H6C H 0.6177 0.9179 1.0493 0.169 Uiso 1 1 calc R . .
C7 C 0.6411(3) 0.8593(3) 1.1774(5) 0.104(3) Uani 1 1 d . . .
H7A H 0.6395 0.8289 1.1923 0.157 Uiso 1 1 calc R . .
H7B H 0.6659 0.8729 1.2135 0.157 Uiso 1 1 calc R . .
H7C H 0.6172 0.8754 1.1781 0.157 Uiso 1 1 calc R . .
C8 C 0.44845(16) 0.67550(17) 0.7436(3) 0.0371(12) Uani 1 1 d . . .
C9 C 0.42563(15) 0.65279(16) 0.6929(3) 0.0352(11) Uani 1 1 d . . .
C10 C 0.39807(19) 0.62651(18) 0.6367(3) 0.0465(13) Uani 1 1 d . . .
C11 C 0.3754(2) 0.6032(2) 0.5885(4) 0.0619(17) Uani 1 1 d . . .
C12 C 0.3498(3) 0.5722(3) 0.5308(5) 0.087(3) Uani 1 1 d . . .
H12 H 0.3690 0.5521 0.5191 0.104 Uiso 1 1 calc R . .
C13 C 0.3256(3) 0.5927(3) 0.4591(5) 0.091(3) Uani 1 1 d . . .
H13A H 0.3093 0.5704 0.4232 0.136 Uiso 1 1 calc R . .
H13B H 0.3074 0.6144 0.4680 0.136 Uiso 1 1 calc R . .
H13C H 0.3436 0.6071 0.4373 0.136 Uiso 1 1 calc R . .
C14 C 0.3258(3) 0.5435(3) 0.5676(5) 0.104(3) Uani 1 1 d . . .
H14A H 0.3447 0.5311 0.6158 0.156 Uiso 1 1 calc R . .
H14B H 0.3054 0.5615 0.5779 0.156 Uiso 1 1 calc R . .
H14C H 0.3120 0.5198 0.5324 0.156 Uiso 1 1 calc R . .
C15 C 0.44698(16) 0.80407(16) 0.7749(3) 0.0352(11) Uani 1 1 d . . .
C16 C 0.41756(16) 0.80103(17) 0.7933(3) 0.0362(11) Uani 1 1 d . . .
C17 C 0.38312(19) 0.7990(2) 0.8109(3) 0.0482(14) Uani 1 1 d . . .
C18 C 0.3540(2) 0.7960(2) 0.8282(5) 0.0686(19) Uani 1 1 d . . .
C19 C 0.3238(4) 0.7954(5) 0.8671(10) 0.074(4) Uani 0.6 1 d . U .
C19' C 0.3086(7) 0.7928(8) 0.8206(14) 0.075(6) Uani 0.4 1 d . U .
C20 C 0.2992(3) 0.8388(4) 0.8483(6) 0.104(3) Uani 1 1 d . U .
C21 C 0.2949(5) 0.7543(5) 0.8307(11) 0.072(4) Uiso 0.5 1 d . U .
C22 C 0.67324(15) 0.79686(17) 0.8882(3) 0.0350(11) Uani 1 1 d . . .
C23 C 0.65429(18) 0.83641(19) 0.8897(3) 0.0467(13) Uani 1 1 d . . .
H23 H 0.6291 0.8364 0.8968 0.056 Uiso 1 1 calc R . .
C24 C 0.6712(2) 0.8753(2) 0.8812(4) 0.0585(16) Uani 1 1 d . . .
H24 H 0.6578 0.9021 0.8824 0.070 Uiso 1 1 calc R . .
C25 C 0.7083(2) 0.8754(2) 0.8708(4) 0.0596(17) Uani 1 1 d . . .
H25 H 0.7205 0.9023 0.8663 0.072 Uiso 1 1 calc R . .
C26 C 0.72702(19) 0.8369(2) 0.8670(3) 0.0548(16) Uani 1 1 d . . .
H26 H 0.7517 0.8370 0.8580 0.066 Uiso 1 1 calc R . .
C27 C 0.70969(17) 0.79773(19) 0.8764(3) 0.0448(13) Uani 1 1 d . . .
H27 H 0.7230 0.7710 0.8747 0.054 Uiso 1 1 calc R . .
C28 C 0.67773(16) 0.70337(18) 0.8748(3) 0.0379(12) Uani 1 1 d . . .
C29 C 0.66683(18) 0.6914(2) 0.7979(3) 0.0498(14) Uani 1 1 d . . .
H29 H 0.6445 0.7053 0.7595 0.060 Uiso 1 1 calc R . .
C30 C 0.6885(2) 0.6593(2) 0.7775(4) 0.0646(18) Uani 1 1 d . . .
H30 H 0.6814 0.6521 0.7249 0.078 Uiso 1 1 calc R . .
C31 C 0.7201(2) 0.6376(2) 0.8324(4) 0.0609(17) Uani 1 1 d . . .
H31 H 0.7347 0.6155 0.8179 0.073 Uiso 1 1 calc R . .
C32 C 0.73031(19) 0.6481(2) 0.9088(4) 0.0559(16) Uani 1 1 d . . .
H32 H 0.7515 0.6327 0.9472 0.067 Uiso 1 1 calc R . .
C33 C 0.70947(16) 0.68131(18) 0.9292(3) 0.0413(12) Uani 1 1 d . . .
H33 H 0.7172 0.6890 0.9817 0.050 Uiso 1 1 calc R . .
C34 C 0.66416(16) 0.74083(17) 1.0034(3) 0.0363(11) Uani 1 1 d . . .
C35 C 0.69471(16) 0.76617(19) 1.0548(3) 0.0402(12) Uani 1 1 d . . .
H35 H 0.7087 0.7870 1.0362 0.048 Uiso 1 1 calc R . .
C36 C 0.70488(18) 0.7612(2) 1.1329(3) 0.0465(13) Uani 1 1 d . . .
H36 H 0.7259 0.7786 1.1677 0.056 Uiso 1 1 calc R . .
C37 C 0.68497(19) 0.7313(2) 1.1604(3) 0.0536(15) Uani 1 1 d . . .
H37 H 0.6922 0.7280 1.2141 0.064 Uiso 1 1 calc R . .
C38 C 0.6544(2) 0.7061(2) 1.1099(4) 0.0575(16) Uani 1 1 d . . .
H38 H 0.6406 0.6854 1.1291 0.069 Uiso 1 1 calc R . .
C39 C 0.64352(18) 0.71072(19) 1.0315(3) 0.0461(13) Uani 1 1 d . . .
H39 H 0.6222 0.6935 0.9971 0.055 Uiso 1 1 calc R . .
C40 C 0.44206(18) 0.91748(17) 0.9252(3) 0.0408(12) Uani 1 1 d . . .
C41 C 0.4130(2) 0.9098(2) 0.8532(4) 0.0533(15) Uani 1 1 d . . .
H41 H 0.4190 0.8913 0.8182 0.064 Uiso 1 1 calc R . .
C42 C 0.3748(2) 0.9294(2) 0.8319(4) 0.069(2) Uani 1 1 d . . .
H42 H 0.3550 0.9242 0.7821 0.083 Uiso 1 1 calc R . .
C43 C 0.3652(2) 0.9559(2) 0.8817(5) 0.070(2) Uani 1 1 d . . .
H43 H 0.3390 0.9688 0.8670 0.084 Uiso 1 1 calc R . .
C44 C 0.3942(2) 0.9635(2) 0.9528(4) 0.0623(18) Uani 1 1 d . . .
H44 H 0.3878 0.9817 0.9877 0.075 Uiso 1 1 calc R . .
C45 C 0.43233(19) 0.94516(18) 0.9748(4) 0.0482(14) Uani 1 1 d . . .
H45 H 0.4522 0.9514 1.0241 0.058 Uiso 1 1 calc R . .
C46 C 0.51867(17) 0.90709(18) 1.0491(3) 0.0403(12) Uani 1 1 d . . .
C47 C 0.54587(18) 0.94197(17) 1.0682(3) 0.0430(13) Uani 1 1 d . . .
H47 H 0.5517 0.9570 1.0292 0.052 Uiso 1 1 calc R . .
C48 C 0.5647(2) 0.95486(19) 1.1445(4) 0.0553(16) Uani 1 1 d . . .
H48 H 0.5836 0.9784 1.1571 0.066 Uiso 1 1 calc R . .
C49 C 0.5564(2) 0.9343(2) 1.2011(3) 0.0577(17) Uani 1 1 d . . .
H49 H 0.5692 0.9434 1.2529 0.069 Uiso 1 1 calc R . .
C50 C 0.5294(2) 0.9003(2) 1.1826(4) 0.0619(18) Uani 1 1 d . . .
H50 H 0.5233 0.8862 1.2221 0.074 Uiso 1 1 calc R . .
C51 C 0.5108(2) 0.8859(2) 1.1085(3) 0.0525(15) Uani 1 1 d . . .
H51 H 0.4926 0.8617 1.0974 0.063 Uiso 1 1 calc R . .
C52 C 0.51646(17) 0.91658(16) 0.8959(3) 0.0364(11) Uani 1 1 d . . .
C53 C 0.54126(17) 0.89227(18) 0.8685(3) 0.0399(12) Uani 1 1 d . . .
H53 H 0.5438 0.8616 0.8772 0.048 Uiso 1 1 calc R . .
C54 C 0.56225(19) 0.9122(2) 0.8287(3) 0.0477(14) Uani 1 1 d . . .
H54 H 0.5792 0.8952 0.8102 0.057 Uiso 1 1 calc R . .
C55 C 0.5589(2) 0.9566(2) 0.8155(4) 0.0587(17) Uani 1 1 d . . .
H55 H 0.5738 0.9704 0.7888 0.070 Uiso 1 1 calc R . .
C56 C 0.5339(2) 0.9808(2) 0.8411(4) 0.0559(16) Uani 1 1 d . . .
H56 H 0.5311 1.0113 0.8310 0.067 Uiso 1 1 calc R . .
C57 C 0.5127(2) 0.96145(18) 0.8812(3) 0.0471(14) Uani 1 1 d . . .
H57 H 0.4955 0.9786 0.8987 0.057 Uiso 1 1 calc R . .
C58 C 0.50163(19) 0.7434(2) 1.1015(3) 0.0479(14) Uani 1 1 d . . .
C59 C 0.53906(19) 0.7639(2) 1.1204(3) 0.0505(15) Uani 1 1 d . . .
H59 H 0.5412 0.7892 1.0927 0.061 Uiso 1 1 calc R . .
C60 C 0.5738(2) 0.7480(2) 1.1793(4) 0.0602(17) Uani 1 1 d . . .
H60 H 0.5993 0.7624 1.1923 0.072 Uiso 1 1 calc R . .
C61 C 0.5701(2) 0.7106(2) 1.2187(4) 0.0640(19) Uani 1 1 d . . .
H61 H 0.5932 0.6993 1.2591 0.077 Uiso 1 1 calc R . .
C62 C 0.5331(2) 0.6900(2) 1.1992(4) 0.0639(19) Uani 1 1 d . . .
H62 H 0.5310 0.6645 1.2264 0.077 Uiso 1 1 calc R . .
C63 C 0.4988(2) 0.7054(2) 1.1408(4) 0.0569(16) Uani 1 1 d . . .
H63 H 0.4736 0.6904 1.1274 0.068 Uiso 1 1 calc R . .
C64 C 0.42174(18) 0.72160(18) 0.9913(3) 0.0429(13) Uani 1 1 d . . .
C65 C 0.42255(18) 0.69560(18) 0.9313(3) 0.0453(13) Uani 1 1 d . . .
H65 H 0.4408 0.7022 0.9064 0.054 Uiso 1 1 calc R . .
C66 C 0.3969(2) 0.66029(19) 0.9079(4) 0.0517(15) Uani 1 1 d . . .
H66 H 0.3976 0.6427 0.8668 0.062 Uiso 1 1 calc R . .
C67 C 0.3704(2) 0.6501(2) 0.9430(4) 0.0621(17) Uani 1 1 d . . .
H67 H 0.3531 0.6253 0.9269 0.075 Uiso 1 1 calc R . .
C68 C 0.3690(2) 0.6758(3) 1.0013(5) 0.078(2) Uani 1 1 d . . .
H68 H 0.3500 0.6695 1.0246 0.094 Uiso 1 1 calc R . .
C69 C 0.3952(2) 0.7110(2) 1.0266(4) 0.069(2) Uani 1 1 d . . .
H69 H 0.3948 0.7280 1.0687 0.083 Uiso 1 1 calc R . .
C70 C 0.43395(18) 0.80263(18) 1.0707(3) 0.0433(13) Uani 1 1 d . . .
C71 C 0.4397(2) 0.7991(2) 1.1478(3) 0.0564(16) Uani 1 1 d . . .
H71 H 0.4578 0.7778 1.1795 0.068 Uiso 1 1 calc R . .
C72 C 0.4186(3) 0.8273(2) 1.1779(4) 0.072(2) Uani 1 1 d . . .
H72 H 0.4226 0.8251 1.2306 0.087 Uiso 1 1 calc R . .
C73 C 0.3924(3) 0.8579(2) 1.1338(4) 0.073(2) Uani 1 1 d . . .
H73 H 0.3781 0.8764 1.1558 0.088 Uiso 1 1 calc R . .
C74 C 0.3864(2) 0.8622(2) 1.0572(4) 0.0641(18) Uani 1 1 d . . .
H74 H 0.3683 0.8837 1.0263 0.077 Uiso 1 1 calc R . .
C75 C 0.40755(19) 0.8345(2) 1.0261(4) 0.0506(15) Uani 1 1 d . . .
H75 H 0.4039 0.8373 0.9736 0.061 Uiso 1 1 calc R . .
C76 C 0.51747(18) 0.51251(18) 0.8570(3) 0.0422(13) Uani 1 1 d . . .
C77 C 0.4949(2) 0.47563(18) 0.8553(3) 0.0514(15) Uani 1 1 d . . .
H77 H 0.4682 0.4786 0.8553 0.062 Uiso 1 1 calc R . .
C78 C 0.5104(2) 0.4346(2) 0.8536(4) 0.0631(18) Uani 1 1 d . . .
H78 H 0.4942 0.4095 0.8516 0.076 Uiso 1 1 calc R . .
C79 C 0.5494(3) 0.4299(2) 0.8549(4) 0.069(2) Uani 1 1 d . . .
H79 H 0.5604 0.4015 0.8556 0.082 Uiso 1 1 calc R . .
C80 C 0.5724(2) 0.4664(2) 0.8551(4) 0.0621(18) Uani 1 1 d . . .
H80 H 0.5990 0.4633 0.8545 0.074 Uiso 1 1 calc R . .
C81 C 0.5563(2) 0.5078(2) 0.8561(4) 0.0551(16) Uani 1 1 d . . .
H81 H 0.5720 0.5330 0.8562 0.066 Uiso 1 1 calc R . .
C82 C 0.44851(18) 0.56009(17) 0.8630(3) 0.0429(13) Uani 1 1 d . . .
C83 C 0.4152(2) 0.5589(2) 0.7948(4) 0.0546(15) Uani 1 1 d . . .
H83 H 0.4187 0.5644 0.7479 0.065 Uiso 1 1 calc R . .
C84 C 0.3767(2) 0.5499(2) 0.7944(4) 0.0652(18) Uani 1 1 d . . .
H84 H 0.3541 0.5478 0.7471 0.078 Uiso 1 1 calc R . .
C85 C 0.3711(2) 0.5438(2) 0.8629(4) 0.0630(18) Uani 1 1 d . . .
H85 H 0.3447 0.5380 0.8627 0.076 Uiso 1 1 calc R . .
C86 C 0.4038(2) 0.5462(2) 0.9306(4) 0.0579(17) Uani 1 1 d . . .
H86 H 0.3998 0.5425 0.9776 0.069 Uiso 1 1 calc R . .
C87 C 0.4425(2) 0.5541(2) 0.9316(4) 0.0522(15) Uani 1 1 d . . .
H87 H 0.4650 0.5554 0.9790 0.063 Uiso 1 1 calc R . .
C88 C 0.53009(17) 0.58739(17) 0.9545(3) 0.0388(12) Uani 1 1 d . . .
C89 C 0.55405(18) 0.55951(19) 1.0132(3) 0.0466(14) Uani 1 1 d . . .
H89 H 0.5543 0.5290 1.0040 0.056 Uiso 1 1 calc R . .
C90 C 0.5773(2) 0.5762(2) 1.0844(3) 0.0525(15) Uani 1 1 d . . .
H90 H 0.5936 0.5572 1.1239 0.063 Uiso 1 1 calc R . .
C91 C 0.5771(2) 0.6205(2) 1.0984(3) 0.0511(15) Uani 1 1 d . . .
H91 H 0.5929 0.6316 1.1477 0.061 Uiso 1 1 calc R . .
C92 C 0.5543(2) 0.6485(2) 1.0424(4) 0.0527(15) Uani 1 1 d . . .
H92 H 0.5546 0.6790 1.0522 0.063 Uiso 1 1 calc R . .
C93 C 0.5304(2) 0.63169(19) 0.9698(3) 0.0502(15) Uani 1 1 d . . .
H93 H 0.5143 0.6510 0.9307 0.060 Uiso 1 1 calc R . .
N1 N 0.3092(13) 0.7185(8) 1.122(2) 0.401(17) Uiso 1 1 d D U .
O1 O 0.3187(7) 0.7637(9) 1.1309(14) 0.357(11) Uiso 1 1 d D U .
O2 O 0.3209(8) 0.6783(9) 1.1618(14) 0.361(11) Uiso 1 1 d D U .
O3 O 0.2768(14) 0.7154(13) 1.049(2) 0.57(3) Uiso 1 1 d D U .
O4 O 0.2992(7) 0.5596(7) 0.9475(13) 0.182(8) Uiso 0.5 1 d . . .
O1W O 0.2504(10) 0.5370(11) 0.7707(19) 0.258(13) Uiso 0.5 1 d . . .
C21' C 0.3114(8) 0.7558(8) 0.8812(16) 0.117(7) Uiso 0.5 1 d . . .

loop_
_atom_site_aniso_label
_atom_site_aniso_U_11
_atom_site_aniso_U_22
_atom_site_aniso_U_33
_atom_site_aniso_U_23
_atom_site_aniso_U_13
_atom_site_aniso_U_12
Ag1 0.0358(3) 0.0360(3) 0.0321(3) 0.000 0.0124(2) 0.000
Ag2 0.0358(2) 0.0391(2) 0.0281(2) 0.00212(15) 0.01234(16) -0.00048(16)
Ag3 0.0307(2) 0.0413(2) 0.0312(2) -0.00097(16) 0.00841(16) -0.00058(16)
Ag4 0.0445(2) 0.0366(2) 0.0332(2) -0.00090(16) 0.01781(18) 0.00037(17)
Ag5 0.0472(3) 0.0333(3) 0.0290(3) 0.000 0.0158(2) 0.000
P1 0.0286(7) 0.0401(7) 0.0314(7) -0.0003(5) 0.0086(5) 0.0008(5)
P2 0.0477(8) 0.0323(7) 0.0270(7) -0.0028(5) 0.0143(6) 0.0025(6)
P3 0.0523(9) 0.0463(8) 0.0327(7) -0.0023(6) 0.0230(7) -0.0074(7)
P4 0.0575(9) 0.0337(7) 0.0330(7) 0.0070(6) 0.0188(7) 0.0028(6)
C1 0.037(3) 0.043(3) 0.027(3) 0.004(2) 0.014(2) 0.006(2)
C2 0.036(3) 0.039(3) 0.030(3) 0.003(2) 0.013(2) 0.008(2)
C3 0.046(3) 0.040(3) 0.039(3) 0.000(2) 0.011(3) 0.004(3)
C4 0.060(4) 0.047(4) 0.058(4) -0.001(3) 0.007(3) 0.003(3)
C5 0.104(7) 0.068(5) 0.073(6) -0.020(4) -0.012(5) -0.024(5)
C6 0.127(8) 0.114(8) 0.121(8) -0.063(7) 0.075(7) -0.064(7)
C7 0.125(8) 0.101(7) 0.072(6) -0.040(5) 0.019(5) -0.027(6)
C8 0.041(3) 0.037(3) 0.037(3) 0.008(2) 0.017(2) 0.003(2)
C9 0.030(3) 0.032(3) 0.041(3) 0.003(2) 0.010(2) 0.002(2)
C10 0.056(4) 0.039(3) 0.043(3) 0.003(3) 0.016(3) 0.001(3)
C11 0.074(5) 0.052(4) 0.052(4) 0.001(3) 0.014(3) -0.011(3)
C12 0.099(6) 0.069(5) 0.067(5) -0.004(4) 0.002(5) -0.033(5)
C13 0.093(6) 0.095(6) 0.065(5) -0.011(5) 0.008(5) -0.012(5)
C14 0.117(8) 0.098(7) 0.081(6) -0.011(5) 0.018(5) -0.054(6)
C15 0.039(3) 0.034(3) 0.032(3) -0.005(2) 0.012(2) 0.002(2)
C16 0.036(3) 0.046(3) 0.025(3) -0.006(2) 0.009(2) -0.004(2)
C17 0.047(3) 0.058(4) 0.039(3) -0.005(3) 0.016(3) 0.001(3)
C18 0.061(4) 0.074(5) 0.082(5) -0.004(4) 0.040(4) 0.002(4)
C19 0.062(7) 0.090(7) 0.082(8) -0.011(6) 0.042(6) -0.003(6)
C19' 0.076(9) 0.090(10) 0.065(9) 0.000(8) 0.034(7) 0.009(7)
C20 0.085(5) 0.124(6) 0.126(7) -0.006(5) 0.067(5) 0.027(5)
C22 0.027(3) 0.044(3) 0.028(3) 0.003(2) 0.004(2) -0.003(2)
C23 0.040(3) 0.046(3) 0.052(3) 0.004(3) 0.014(3) 0.000(3)
C24 0.063(4) 0.046(3) 0.067(4) 0.004(3) 0.023(3) -0.005(3)
C25 0.059(4) 0.051(4) 0.063(4) 0.012(3) 0.015(3) -0.011(3)
C26 0.045(3) 0.070(4) 0.047(4) 0.007(3) 0.014(3) -0.012(3)
C27 0.036(3) 0.050(3) 0.046(3) 0.004(3) 0.011(3) 0.001(3)
C28 0.030(3) 0.042(3) 0.042(3) -0.003(2) 0.015(2) -0.003(2)
C29 0.045(3) 0.057(4) 0.042(3) -0.006(3) 0.010(3) 0.009(3)
C30 0.066(4) 0.079(5) 0.048(4) -0.018(3) 0.020(3) 0.011(4)
C31 0.055(4) 0.063(4) 0.067(4) -0.015(3) 0.025(3) 0.011(3)
C32 0.042(3) 0.047(3) 0.069(4) 0.000(3) 0.009(3) 0.005(3)
C33 0.036(3) 0.043(3) 0.041(3) -0.005(2) 0.009(2) 0.000(2)
C34 0.035(3) 0.039(3) 0.032(3) 0.000(2) 0.010(2) 0.005(2)
C35 0.031(3) 0.053(3) 0.035(3) -0.001(2) 0.010(2) 0.002(2)
C36 0.043(3) 0.055(3) 0.036(3) -0.004(3) 0.008(3) 0.000(3)
C37 0.053(4) 0.073(4) 0.033(3) 0.002(3) 0.014(3) 0.006(3)
C38 0.065(4) 0.068(4) 0.041(3) 0.010(3) 0.020(3) -0.009(3)
C39 0.045(3) 0.052(3) 0.035(3) 0.000(3) 0.009(3) -0.006(3)
C40 0.053(3) 0.033(3) 0.040(3) 0.000(2) 0.021(3) 0.001(2)
C41 0.060(4) 0.050(3) 0.048(4) -0.005(3) 0.017(3) 0.006(3)
C42 0.056(4) 0.066(4) 0.070(5) -0.011(4) 0.006(4) 0.013(3)
C43 0.058(4) 0.060(4) 0.091(6) 0.001(4) 0.027(4) 0.012(3)
C44 0.070(5) 0.059(4) 0.070(5) -0.003(3) 0.039(4) 0.012(3)
C45 0.059(4) 0.040(3) 0.049(3) -0.004(3) 0.025(3) 0.008(3)
C46 0.050(3) 0.042(3) 0.030(3) -0.003(2) 0.017(2) 0.006(3)
C47 0.060(4) 0.033(3) 0.036(3) -0.003(2) 0.018(3) 0.000(3)
C48 0.075(4) 0.037(3) 0.046(4) -0.009(3) 0.014(3) 0.005(3)
C49 0.070(4) 0.069(4) 0.027(3) -0.013(3) 0.010(3) 0.017(4)
C50 0.079(5) 0.082(5) 0.033(3) 0.001(3) 0.030(3) 0.002(4)
C51 0.063(4) 0.059(4) 0.039(3) 0.002(3) 0.023(3) 0.000(3)
C52 0.052(3) 0.033(3) 0.023(2) -0.002(2) 0.013(2) 0.004(2)
C53 0.050(3) 0.039(3) 0.029(3) 0.002(2) 0.013(2) 0.007(2)
C54 0.055(4) 0.052(3) 0.041(3) 0.005(3) 0.023(3) 0.011(3)
C55 0.084(5) 0.054(4) 0.052(4) 0.008(3) 0.041(4) -0.002(3)
C56 0.091(5) 0.040(3) 0.048(3) 0.009(3) 0.039(4) 0.007(3)
C57 0.073(4) 0.037(3) 0.040(3) 0.005(2) 0.032(3) 0.011(3)
C58 0.058(4) 0.057(4) 0.033(3) -0.004(3) 0.022(3) -0.004(3)
C59 0.061(4) 0.058(4) 0.035(3) -0.005(3) 0.022(3) -0.003(3)
C60 0.054(4) 0.072(5) 0.049(4) -0.020(3) 0.012(3) 0.000(3)
C61 0.073(5) 0.075(5) 0.039(4) -0.006(3) 0.014(3) 0.020(4)
C62 0.089(5) 0.068(4) 0.040(4) 0.003(3) 0.031(4) 0.015(4)
C63 0.082(5) 0.054(4) 0.043(4) 0.006(3) 0.033(3) 0.001(3)
C64 0.049(3) 0.046(3) 0.036(3) -0.002(2) 0.019(3) -0.004(3)
C65 0.053(3) 0.049(3) 0.040(3) -0.001(3) 0.026(3) -0.003(3)
C66 0.062(4) 0.042(3) 0.053(4) -0.007(3) 0.024(3) -0.007(3)
C67 0.055(4) 0.054(4) 0.079(5) -0.011(3) 0.027(4) -0.012(3)
C68 0.086(5) 0.077(5) 0.095(6) -0.026(4) 0.061(5) -0.039(4)
C69 0.084(5) 0.079(5) 0.066(5) -0.026(4) 0.054(4) -0.032(4)
C70 0.056(4) 0.047(3) 0.036(3) -0.008(2) 0.028(3) -0.013(3)
C71 0.090(5) 0.049(3) 0.037(3) 0.001(3) 0.031(3) 0.000(3)
C72 0.125(7) 0.058(4) 0.049(4) 0.000(3) 0.050(4) 0.010(4)
C73 0.112(6) 0.056(4) 0.073(5) -0.010(4) 0.059(5) -0.002(4)
C74 0.074(5) 0.062(4) 0.063(4) -0.003(3) 0.034(4) 0.011(4)
C75 0.056(4) 0.060(4) 0.043(3) -0.005(3) 0.026(3) -0.007(3)
C76 0.056(3) 0.040(3) 0.030(3) 0.007(2) 0.014(3) 0.002(3)
C77 0.074(4) 0.036(3) 0.042(3) 0.003(2) 0.020(3) -0.001(3)
C78 0.083(5) 0.041(3) 0.063(4) -0.006(3) 0.025(4) -0.004(3)
C79 0.106(6) 0.043(4) 0.056(4) 0.001(3) 0.029(4) 0.018(4)
C80 0.078(5) 0.054(4) 0.060(4) -0.002(3) 0.032(4) 0.015(4)
C81 0.074(4) 0.048(3) 0.050(4) 0.008(3) 0.030(3) 0.005(3)
C82 0.059(4) 0.035(3) 0.038(3) 0.006(2) 0.022(3) -0.001(3)
C83 0.067(4) 0.051(4) 0.045(4) 0.003(3) 0.020(3) 0.000(3)
C84 0.064(4) 0.070(4) 0.057(4) -0.005(3) 0.016(3) -0.011(4)
C85 0.056(4) 0.055(4) 0.082(5) 0.011(4) 0.030(4) 0.001(3)
C86 0.067(4) 0.052(4) 0.068(4) 0.016(3) 0.041(4) 0.007(3)
C87 0.065(4) 0.050(3) 0.045(3) 0.011(3) 0.024(3) 0.007(3)
C88 0.046(3) 0.039(3) 0.037(3) 0.005(2) 0.021(2) 0.000(2)
C89 0.059(4) 0.040(3) 0.037(3) 0.009(2) 0.014(3) -0.002(3)
C90 0.061(4) 0.050(4) 0.041(3) 0.007(3) 0.013(3) -0.008(3)
C91 0.062(4) 0.055(4) 0.039(3) -0.008(3) 0.023(3) -0.011(3)
C92 0.074(4) 0.042(3) 0.049(4) -0.002(3) 0.030(3) -0.002(3)
C93 0.071(4) 0.043(3) 0.038(3) 0.007(2) 0.022(3) 0.011(3)

loop_
_atom_type_symbol
_atom_type_description
_atom_type_scat_dispersion_real
_atom_type_scat_dispersion_imag
_atom_type_scat_source
C C 0.0033 0.0016 'International Tables Vol C Tables 4.2.6.8 and 6.1.1.4'
H H 0.0000 0.0000 'International Tables Vol C Tables 4.2.6.8 and 6.1.1.4'
Ag Ag -0.8971 1.1015 'International Tables Vol C Tables 4.2.6.8 and 6.1.1.4'
P P 0.1023 0.0942 'International Tables Vol C Tables 4.2.6.8 and 6.1.1.4'
O O 0.0106 0.0060 'International Tables Vol C Tables 4.2.6.8 and 6.1.1.4'
N N 0.0061 0.0033 'International Tables Vol C Tables 4.2.6.8 and 6.1.1.4'

loop_
_geom_angle_atom_site_label_1
_geom_angle_atom_site_label_2
_geom_angle_atom_site_label_3
_geom_angle
_geom_angle_site_symmetry_1
_geom_angle_site_symmetry_3
Ag2 Ag1 Ag2 59.186(18) 2_656 .
Ag3 Ag1 Ag2 58.603(13) 2_656 .
Ag3 Ag1 Ag2 58.604(13) . 2_656
Ag3 Ag1 Ag2 59.162(14) 2_656 2_656
Ag3 Ag1 Ag2 59.162(14) . .
Ag3 Ag1 Ag3 107.07(2) . 2_656
C15 Ag1 Ag2 109.24(13) . 2_656
C15 Ag1 Ag2 68.54(14) . .
C15 Ag1 Ag2 68.54(14) 2_656 2_656
C15 Ag1 Ag2 109.24(13) 2_656 .
C15 Ag1 Ag3 53.90(13) . 2_656
C15 Ag1 Ag3 124.36(14) . .
C15 Ag1 Ag3 53.90(13) 2_656 .
C15 Ag1 Ag3 124.35(14) 2_656 2_656
C15 Ag1 C15 177.6(3) 2_656 .
Ag2 Ag2 Ag1 60.406(9) 2_656 .
Ag3 Ag2 Ag1 59.652(11) 2_656 .
Ag3 Ag2 Ag1 59.383(10) . .
Ag3 Ag2 Ag2 59.089(13) . 2_656
Ag3 Ag2 Ag2 59.929(15) 2_656 2_656
Ag3 Ag2 Ag3 108.107(16) 2_656 .
C1 Ag2 Ag1 71.39(14) . .
C1 Ag2 Ag2 110.50(13) . 2_656
C1 Ag2 Ag3 53.98(13) . .
C1 Ag2 Ag3 127.92(14) . 2_656
C1 Ag2 C8 178.44(19) . .
C8 Ag2 Ag1 110.16(13) . .
C8 Ag2 Ag2 70.69(14) . 2_656
C8 Ag2 Ag3 53.47(14) . 2_656
C8 Ag2 Ag3 126.82(14) . .
Ag2 Ag3 Ag1 61.744(13) 2_656 .
Ag2 Ag3 Ag1 61.455(13) . .
Ag2 Ag3 Ag2 60.981(15) 2_656 .
P1 Ag3 Ag1 142.86(4) . .
P1 Ag3 Ag2 143.30(4) . 2_656
P1 Ag3 Ag2 145.46(4) . .
P1 Ag3 C1 113.29(12) . .
P1 Ag3 C8 112.24(13) . 2_656
P1 Ag3 C15 111.99(12) . 2_656
C1 Ag3 Ag1 68.25(11) . .
C1 Ag3 Ag2 101.15(12) . 2_656
C1 Ag3 Ag2 42.23(12) . .
C1 Ag3 C15 107.74(17) . 2_656
C8 Ag3 Ag1 102.14(13) 2_656 .
C8 Ag3 Ag2 67.46(12) 2_656 .
C8 Ag3 Ag2 42.84(13) 2_656 2_656
C8 Ag3 C1 105.50(17) 2_656 .
C8 Ag3 C15 105.54(17) 2_656 2_656
C15 Ag3 Ag1 42.22(12) 2_656 .
C15 Ag3 Ag2 100.57(12) 2_656 .
C15 Ag3 Ag2 66.34(12) 2_656 2_656
P2 Ag4 C1 124.65(12) . .
P2 Ag4 C15 100.86(11) . .
P2 Ag4 C16 103.98(12) . .
P3 Ag4 P2 116.36(5) . .
P3 Ag4 C1 102.75(12) . .
P3 Ag4 C15 127.34(12) . .
P3 Ag4 C16 105.27(12) . .
C1 Ag4 C15 82.54(15) . .
C1 Ag4 C16 101.41(16) . .
C15 Ag4 C16 25.99(15) . .
P4 Ag5 P4 111.75(7) . 2_656
P4 Ag5 C8 102.72(11) . .
P4 Ag5 C8 102.72(11) 2_656 2_656
P4 Ag5 C8 126.41(12) 2_656 .
P4 Ag5 C8 126.41(13) . 2_656
C8 Ag5 C8 87.0(2) . 2_656
C22 P1 Ag3 113.16(17) . .
C22 P1 C34 103.7(2) . .
C28 P1 Ag3 115.31(18) . .
C28 P1 C22 104.6(2) . .
C28 P1 C34 103.8(2) . .
C34 P1 Ag3 114.97(17) . .
C40 P2 Ag4 111.26(18) . .
C46 P2 Ag4 116.95(18) . .
C46 P2 C40 102.7(2) . .
C52 P2 Ag4 116.30(16) . .
C52 P2 C40 104.3(2) . .
C52 P2 C46 103.7(2) . .
C58 P3 Ag4 111.7(2) . .
C64 P3 Ag4 120.93(18) . .
C64 P3 C58 104.4(3) . .
C70 P3 Ag4 111.74(19) . .
C70 P3 C58 104.2(3) . .
C70 P3 C64 102.2(3) . .
C76 P4 Ag5 112.76(17) . .
C82 P4 Ag5 114.74(18) . .
C82 P4 C76 103.6(3) . .
C88 P4 Ag5 116.15(17) . .
C88 P4 C76 103.6(2) . .
C88 P4 C82 104.6(2) . .
Ag2 C1 Ag3 83.79(17) . .
Ag2 C1 Ag4 96.39(19) . .
Ag3 C1 Ag4 140.4(2) . .
C2 C1 Ag2 175.1(4) . .
C2 C1 Ag3 93.5(4) . .
C2 C1 Ag4 83.1(3) . .
C1 C2 C3 179.0(6) . .
C4 C3 C2 178.4(7) . .
C3 C4 C5 177.8(8) . .
C4 C5 H5 103.9 . .
C4 C5 C7 110.2(8) . .
C6 C5 C4 114.3(7) . .
C6 C5 H5 103.9 . .
C6 C5 C7 118.7(8) . .
C7 C5 H5 103.9 . .
C5 C6 H6A 109.5 . .
C5 C6 H6B 109.5 . .
C5 C6 H6C 109.5 . .
H6A C6 H6B 109.5 . .
H6A C6 H6C 109.5 . .
H6B C6 H6C 109.5 . .
C5 C7 H7A 109.5 . .
C5 C7 H7B 109.5 . .
C5 C7 H7C 109.5 . .
H7A C7 H7B 109.5 . .
H7A C7 H7C 109.5 . .
H7B C7 H7C 109.5 . .
Ag2 C8 Ag3 83.69(18) . 2_656
Ag2 C8 Ag5 95.12(19) . .
Ag3 C8 Ag5 137.5(2) 2_656 .
C9 C8 Ag2 175.0(4) . .
C9 C8 Ag3 94.9(4) . 2_656
C9 C8 Ag5 82.7(3) . .
C8 C9 C10 177.0(6) . .
C11 C10 C9 178.0(7) . .
C10 C11 C12 175.9(8) . .
C11 C12 H12 106.1 . .
C11 C12 C14 108.9(7) . .
C13 C12 C11 113.4(7) . .
C13 C12 H12 106.1 . .
C13 C12 C14 115.4(8) . .
C14 C12 H12 106.1 . .
C12 C13 H13A 109.5 . .
C12 C13 H13B 109.5 . .
C12 C13 H13C 109.5 . .
H13A C13 H13B 109.5 . .
H13A C13 H13C 109.5 . .
H13B C13 H13C 109.5 . .
C12 C14 H14A 109.5 . .
C12 C14 H14B 109.5 . .
C12 C14 H14C 109.5 . .
H14A C14 H14B 109.5 . .
H14A C14 H14C 109.5 . .
H14B C14 H14C 109.5 . .
Ag1 C15 Ag3 83.88(16) . 2_656
Ag1 C15 Ag4 99.65(19) . .
Ag3 C15 Ag4 136.6(2) 2_656 .
C16 C15 Ag1 175.4(5) . .
C16 C15 Ag3 96.1(4) . 2_656
C16 C15 Ag4 77.2(3) . .
C15 C16 Ag4 76.9(3) . .
C15 C16 C17 177.0(6) . .
C17 C16 Ag4 105.5(4) . .
C18 C17 C16 177.6(8) . .
C17 C18 C19 167.3(10) . .
C17 C18 C19' 160.4(11) . .
C19 C18 C19' 31.9(8) . .
C18 C19 C20 108.5(11) . .
C18 C19 C21 104.9(11) . .
C19' C19 C18 78(2) . .
C19' C19 C20 76(2) . .
C19' C19 C21 55(2) . .
C19' C19 C21' 89(2) . .
C20 C19 C21 111.0(12) . .
C21' C19 C18 116.6(15) . .
C21' C19 C20 128.2(15) . .
C21' C19 C21 34.6(12) . .
C18 C19' C20 104.3(15) . .
C18 C19' C21' 101.0(17) . .
C19 C19' C18 70(2) . .
C19 C19' C20 73(2) . .
C19 C19' C21 94(2) . .
C19 C19' C21' 58(2) . .
C20 C19' C21' 111.4(17) . .
C21 C19' C18 117.7(18) . .
C21 C19' C20 128.1(17) . .
C21 C19' C21' 35.2(12) . .
C19 C20 C19' 31.2(8) . .
C19' C21 C19 31.7(11) . .
C21' C21 C19 57(2) . .
C21' C21 C19' 89(2) . .
C23 C22 P1 119.2(4) . .
C27 C22 P1 122.7(4) . .
C27 C22 C23 118.1(5) . .
C22 C23 H23 119.3 . .
C24 C23 C22 121.4(6) . .
C24 C23 H23 119.3 . .
C23 C24 H24 120.3 . .
C23 C24 C25 119.4(6) . .
C25 C24 H24 120.3 . .
C24 C25 H25 119.8 . .
C26 C25 C24 120.4(6) . .
C26 C25 H25 119.8 . .
C25 C26 H26 120.3 . .
C25 C26 C27 119.4(6) . .
C27 C26 H26 120.3 . .
C22 C27 H27 119.4 . .
C26 C27 C22 121.2(6) . .
C26 C27 H27 119.4 . .
C29 C28 P1 119.1(4) . .
C33 C28 P1 122.7(4) . .
C33 C28 C29 118.2(5) . .
C28 C29 H29 119.9 . .
C30 C29 C28 120.3(6) . .
C30 C29 H29 119.9 . .
C29 C30 H30 119.6 . .
C31 C30 C29 120.9(6) . .
C31 C30 H30 119.6 . .
C30 C31 H31 120.3 . .
C30 C31 C32 119.5(6) . .
C32 C31 H31 120.3 . .
C31 C32 H32 120.1 . .
C31 C32 C33 119.8(6) . .
C33 C32 H32 120.1 . .
C28 C33 C32 121.4(5) . .
C28 C33 H33 119.3 . .
C32 C33 H33 119.3 . .
C35 C34 P1 122.3(4) . .
C35 C34 C39 119.2(5) . .
C39 C34 P1 118.4(4) . .
C34 C35 H35 119.9 . .
C36 C35 C34 120.2(5) . .
C36 C35 H35 119.9 . .
C35 C36 H36 119.7 . .
C37 C36 C35 120.6(6) . .
C37 C36 H36 119.7 . .
C36 C37 H37 120.2 . .
C36 C37 C38 119.7(6) . .
C38 C37 H37 120.2 . .
C37 C38 H38 119.6 . .
C37 C38 C39 120.8(6) . .
C39 C38 H38 119.6 . .
C34 C39 H39 120.3 . .
C38 C39 C34 119.5(5) . .
C38 C39 H39 120.3 . .
C41 C40 P2 117.5(4) . .
C41 C40 C45 118.6(6) . .
C45 C40 P2 123.8(5) . .
C40 C41 H41 120.1 . .
C40 C41 C42 119.8(6) . .
C42 C41 H41 120.1 . .
C41 C42 H42 119.4 . .
C43 C42 C41 121.2(7) . .
C43 C42 H42 119.4 . .
C42 C43 H43 120.6 . .
C44 C43 C42 118.7(7) . .
C44 C43 H43 120.6 . .
C43 C44 H44 119.3 . .
C43 C44 C45 121.4(6) . .
C45 C44 H44 119.3 . .
C40 C45 H45 119.9 . .
C44 C45 C40 120.3(6) . .
C44 C45 H45 119.9 . .
C47 C46 P2 123.8(4) . .
C47 C46 C51 118.1(5) . .
C51 C46 P2 118.1(5) . .
C46 C47 H47 120.0 . .
C46 C47 C48 120.1(5) . .
C48 C47 H47 120.0 . .
C47 C48 H48 119.5 . .
C49 C48 C47 121.0(6) . .
C49 C48 H48 119.5 . .
C48 C49 H49 120.4 . .
C48 C49 C50 119.2(6) . .
C50 C49 H49 120.4 . .
C49 C50 H50 119.1 . .
C49 C50 C51 121.8(6) . .
C51 C50 H50 119.1 . .
C46 C51 H51 120.1 . .
C50 C51 C46 119.8(6) . .
C50 C51 H51 120.1 . .
C53 C52 P2 118.6(4) . .
C53 C52 C57 118.7(5) . .
C57 C52 P2 122.7(4) . .
C52 C53 H53 119.7 . .
C54 C53 C52 120.6(5) . .
C54 C53 H53 119.7 . .
C53 C54 H54 119.8 . .
C53 C54 C55 120.4(6) . .
C55 C54 H54 119.8 . .
C54 C55 H55 120.3 . .
C56 C55 C54 119.4(6) . .
C56 C55 H55 120.3 . .
C55 C56 H56 119.5 . .
C55 C56 C57 121.0(6) . .
C57 C56 H56 119.5 . .
C52 C57 H57 120.1 . .
C56 C57 C52 119.8(5) . .
C56 C57 H57 120.1 . .
C59 C58 P3 117.7(5) . .
C59 C58 C63 119.3(6) . .
C63 C58 P3 123.0(5) . .
C58 C59 H59 119.4 . .
C58 C59 C60 121.2(6) . .
C60 C59 H59 119.4 . .
C59 C60 H60 120.7 . .
C61 C60 C59 118.5(7) . .
C61 C60 H60 120.7 . .
C60 C61 H61 119.9 . .
C62 C61 C60 120.1(7) . .
C62 C61 H61 119.9 . .
C61 C62 H62 119.3 . .
C61 C62 C63 121.5(7) . .
C63 C62 H62 119.3 . .
C58 C63 H63 120.4 . .
C62 C63 C58 119.3(7) . .
C62 C63 H63 120.4 . .
C65 C64 P3 118.1(4) . .
C69 C64 P3 123.1(5) . .
C69 C64 C65 118.7(6) . .
C64 C65 H65 120.0 . .
C66 C65 C64 120.0(5) . .
C66 C65 H65 120.0 . .
C65 C66 H66 119.5 . .
C67 C66 C65 121.0(6) . .
C67 C66 H66 119.5 . .
C66 C67 H67 120.3 . .
C68 C67 C66 119.4(6) . .
C68 C67 H67 120.3 . .
C67 C68 H68 119.8 . .
C67 C68 C69 120.4(6) . .
C69 C68 H68 119.8 . .
C64 C69 C68 120.4(6) . .
C64 C69 H69 119.8 . .
C68 C69 H69 119.8 . .
C71 C70 P3 123.5(5) . .
C71 C70 C75 119.1(5) . .
C75 C70 P3 117.4(4) . .
C70 C71 H71 120.6 . .
C72 C71 C70 118.9(6) . .
C72 C71 H71 120.6 . .
C71 C72 H72 119.1 . .
C73 C72 C71 121.8(6) . .
C73 C72 H72 119.1 . .
C72 C73 H73 119.8 . .
C72 C73 C74 120.3(7) . .
C74 C73 H73 119.8 . .
C73 C74 H74 120.6 . .
C73 C74 C75 118.7(7) . .
C75 C74 H74 120.6 . .
C70 C75 C74 121.1(6) . .
C70 C75 H75 119.4 . .
C74 C75 H75 119.4 . .
C77 C76 P4 123.7(5) . .
C77 C76 C81 118.8(6) . .
C81 C76 P4 117.5(4) . .
C76 C77 H77 119.4 . .
C78 C77 C76 121.2(7) . .
C78 C77 H77 119.4 . .
C77 C78 H78 120.1 . .
C77 C78 C79 119.9(7) . .
C79 C78 H78 120.1 . .
C78 C79 H79 120.0 . .
C78 C79 C80 120.0(6) . .
C80 C79 H79 120.0 . .
C79 C80 H80 120.3 . .
C79 C80 C81 119.5(7) . .
C81 C80 H80 120.3 . .
C76 C81 C80 120.5(6) . .
C76 C81 H81 119.7 . .
C80 C81 H81 119.7 . .
C83 C82 P4 118.5(4) . .
C83 C82 C87 118.9(6) . .
C87 C82 P4 122.5(5) . .
C82 C83 H83 119.8 . .
C82 C83 C84 120.5(6) . .
C84 C83 H83 119.8 . .
C83 C84 H84 120.0 . .
C85 C84 C83 120.0(7) . .
C85 C84 H84 120.0 . .
C84 C85 H85 120.2 . .
C86 C85 C84 119.7(6) . .
C86 C85 H85 120.2 . .
C85 C86 H86 119.6 . .
C85 C86 C87 120.7(6) . .
C87 C86 H86 119.6 . .
C82 C87 H87 120.0 . .
C86 C87 C82 120.1(6) . .
C86 C87 H87 120.0 . .
C89 C88 P4 123.1(4) . .
C93 C88 P4 118.5(4) . .
C93 C88 C89 118.4(5) . .
C88 C89 H89 119.9 . .
C90 C89 C88 120.3(5) . .
C90 C89 H89 119.9 . .
C89 C90 H90 119.9 . .
C91 C90 C89 120.3(6) . .
C91 C90 H90 119.9 . .
C90 C91 H91 119.6 . .
C92 C91 C90 120.9(6) . .
C92 C91 H91 119.6 . .
C91 C92 H92 120.4 . .
C91 C92 C93 119.2(6) . .
C93 C92 H92 120.4 . .
C88 C93 C92 121.0(5) . .
C88 C93 H93 119.5 . .
C92 C93 H93 119.5 . .
O1 N1 O3 104(3) . .
O2 N1 O1 141(4) . .
O2 N1 O3 115(3) . .
C19 C21' C19' 32.2(11) . .
C21 C21' C19 88(2) . .
C21 C21' C19' 56(2) . .

loop_
_geom_bond_atom_site_label_1
_geom_bond_atom_site_label_2
_geom_bond_distance
_geom_bond_site_symmetry_2
Ag1 Ag2 3.1639(6) .
Ag1 Ag2 3.1638(6) 2_656
Ag1 Ag3 3.0996(5) .
Ag1 Ag3 3.0997(5) 2_656
Ag1 C15 2.095(5) .
Ag1 C15 2.095(5) 2_656
Ag2 Ag2 3.1248(8) 2_656
Ag2 Ag3 3.0659(6) 2_656
Ag2 Ag3 3.0925(6) .
Ag2 C1 2.091(5) .
Ag2 C8 2.097(6) .
Ag3 Ag2 3.0659(6) 2_656
Ag3 P1 2.4711(14) .
Ag3 C1 2.516(5) .
Ag3 C8 2.479(5) 2_656
Ag3 C15 2.519(5) 2_656
Ag4 P2 2.5263(14) .
Ag4 P3 2.5109(14) .
Ag4 C1 2.611(5) .
Ag4 C15 2.700(5) .
Ag4 C16 2.704(5) .
Ag5 P4 2.5013(14) .
Ag5 P4 2.5013(14) 2_656
Ag5 C8 2.587(5) .
Ag5 C8 2.587(5) 2_656
P1 C22 1.821(5) .
P1 C28 1.820(5) .
P1 C34 1.830(5) .
P2 C40 1.833(6) .
P2 C46 1.825(5) .
P2 C52 1.816(5) .
P3 C58 1.831(7) .
P3 C64 1.828(6) .
P3 C70 1.824(6) .
P4 C76 1.833(6) .
P4 C82 1.828(6) .
P4 C88 1.809(6) .
C1 C2 1.219(7) .
C2 C3 1.390(8) .
C3 C4 1.190(8) .
C4 C5 1.466(10) .
C5 H5 1.0000 .
C5 C6 1.455(13) .
C5 C7 1.516(13) .
C6 H6A 0.9800 .
C6 H6B 0.9800 .
C6 H6C 0.9800 .
C7 H7A 0.9800 .
C7 H7B 0.9800 .
C7 H7C 0.9800 .
C8 Ag3 2.479(5) 2_656
C8 C9 1.212(7) .
C9 C10 1.394(8) .
C10 C11 1.197(8) .
C11 C12 1.470(10) .
C12 H12 1.0000 .
C12 C13 1.442(11) .
C12 C14 1.552(12) .
C13 H13A 0.9800 .
C13 H13B 0.9800 .
C13 H13C 0.9800 .
C14 H14A 0.9800 .
C14 H14B 0.9800 .
C14 H14C 0.9800 .
C15 Ag3 2.519(5) 2_656
C15 C16 1.215(7) .
C16 C17 1.377(8) .
C17 C18 1.193(9) .
C18 C19 1.502(15) .
C18 C19' 1.56(2) .
C19 C19' 0.84(2) .
C19 C20 1.553(18) .
C19 C21 1.60(2) .
C19 C21' 1.35(3) .
C19' C20 1.58(2) .
C19' C21 1.31(3) .
C19' C21' 1.58(3) .
C21 C21' 0.91(3) .
C22 C23 1.388(8) .
C22 C27 1.387(8) .
C23 H23 0.9500 .
C23 C24 1.367(8) .
C24 H24 0.9500 .
C24 C25 1.397(9) .
C25 H25 0.9500 .
C25 C26 1.365(9) .
C26 H26 0.9500 .
C26 C27 1.386(8) .
C27 H27 0.9500 .
C28 C29 1.398(8) .
C28 C33 1.381(8) .
C29 H29 0.9500 .
C29 C30 1.384(8) .
C30 H30 0.9500 .
C30 C31 1.376(10) .
C31 H31 0.9500 .
C31 C32 1.382(9) .
C32 H32 0.9500 .
C32 C33 1.389(8) .
C33 H33 0.9500 .
C34 C35 1.386(8) .
C34 C39 1.394(8) .
C35 H35 0.9500 .
C35 C36 1.384(8) .
C36 H36 0.9500 .
C36 C37 1.366(9) .
C37 H37 0.9500 .
C37 C38 1.379(9) .
C38 H38 0.9500 .
C38 C39 1.384(8) .
C39 H39 0.9500 .
C40 C41 1.382(8) .
C40 C45 1.394(8) .
C41 H41 0.9500 .
C41 C42 1.391(9) .
C42 H42 0.9500 .
C42 C43 1.372(10) .
C43 H43 0.9500 .
C43 C44 1.367(10) .
C44 H44 0.9500 .
C44 C45 1.374(9) .
C45 H45 0.9500 .
C46 C47 1.391(8) .
C46 C51 1.405(8) .
C47 H47 0.9500 .
C47 C48 1.395(8) .
C48 H48 0.9500 .
C48 C49 1.358(9) .
C49 H49 0.9500 .
C49 C50 1.366(10) .
C50 H50 0.9500 .
C50 C51 1.372(9) .
C51 H51 0.9500 .
C52 C53 1.387(7) .
C52 C57 1.397(7) .
C53 H53 0.9500 .
C53 C54 1.375(8) .
C54 H54 0.9500 .
C54 C55 1.380(9) .
C55 H55 0.9500 .
C55 C56 1.369(9) .
C56 H56 0.9500 .
C56 C57 1.379(8) .
C57 H57 0.9500 .
C58 C59 1.386(9) .
C58 C63 1.399(8) .
C59 H59 0.9500 .
C59 C60 1.399(9) .
C60 H60 0.9500 .
C60 C61 1.395(10) .
C61 H61 0.9500 .
C61 C62 1.375(11) .
C62 H62 0.9500 .
C62 C63 1.380(10) .
C63 H63 0.9500 .
C64 C65 1.388(8) .
C64 C69 1.375(8) .
C65 H65 0.9500 .
C65 C66 1.373(8) .
C66 H66 0.9500 .
C66 C67 1.368(9) .
C67 H67 0.9500 .
C67 C68 1.364(10) .
C68 H68 0.9500 .
C68 C69 1.384(10) .
C69 H69 0.9500 .
C70 C71 1.391(8) .
C70 C75 1.393(9) .
C71 H71 0.9500 .
C71 C72 1.389(9) .
C72 H72 0.9500 .
C72 C73 1.361(11) .
C73 H73 0.9500 .
C73 C74 1.381(10) .
C74 H74 0.9500 .
C74 C75 1.395(9) .
C75 H75 0.9500 .
C76 C77 1.375(8) .
C76 C81 1.386(9) .
C77 H77 0.9500 .
C77 C78 1.374(9) .
C78 H78 0.9500 .
C78 C79 1.378(11) .
C79 H79 0.9500 .
C79 C80 1.381(10) .
C80 H80 0.9500 .
C80 C81 1.389(9) .
C81 H81 0.9500 .
C82 C83 1.380(9) .
C82 C87 1.394(8) .
C83 H83 0.9500 .
C83 C84 1.387(10) .
C84 H84 0.9500 .
C84 C85 1.385(10) .
C85 H85 0.9500 .
C85 C86 1.366(10) .
C86 H86 0.9500 .
C86 C87 1.385(9) .
C87 H87 0.9500 .
C88 C89 1.402(8) .
C88 C93 1.384(8) .
C89 H89 0.9500 .
C89 C90 1.382(8) .
C90 H90 0.9500 .
C90 C91 1.379(8) .
C91 H91 0.9500 .
C91 C92 1.363(9) .
C92 H92 0.9500 .
C92 C93 1.407(9) .
C93 H93 0.9500 .
N1 O1 1.420(10) .
N1 O2 1.417(10) .
N1 O3 1.422(10) .

loop_
_geom_torsion_atom_site_label_1
_geom_torsion_atom_site_label_2
_geom_torsion_atom_site_label_3
_geom_torsion_atom_site_label_4
_geom_torsion
_geom_torsion_site_symmetry_1
Ag3 P1 C22 C23 42.6(5) .
Ag3 P1 C22 C27 -136.0(4) .
Ag3 P1 C28 C29 38.9(5) .
Ag3 P1 C28 C33 -139.5(4) .
Ag3 P1 C34 C35 -137.0(4) .
Ag3 P1 C34 C39 41.7(5) .
Ag3 C15 C16 Ag4 136.52(19) 2_656
Ag4 P2 C40 C41 -52.7(5) .
Ag4 P2 C40 C45 125.1(5) .
Ag4 P2 C46 C47 142.8(4) .
Ag4 P2 C46 C51 -40.1(5) .
Ag4 P2 C52 C53 -22.9(5) .
Ag4 P2 C52 C57 158.1(4) .
Ag4 P3 C58 C59 26.4(5) .
Ag4 P3 C58 C63 -151.3(4) .
Ag4 P3 C64 C65 33.4(6) .
Ag4 P3 C64 C69 -150.2(5) .
Ag4 P3 C70 C71 -140.9(5) .
Ag4 P3 C70 C75 40.8(5) .
Ag5 P4 C76 C77 -122.5(5) .
Ag5 P4 C76 C81 57.0(5) .
Ag5 P4 C82 C83 31.5(5) .
Ag5 P4 C82 C87 -150.0(4) .
Ag5 P4 C88 C89 -138.0(4) .
Ag5 P4 C88 C93 41.6(5) .
P1 C22 C23 C24 -179.8(5) .
P1 C22 C27 C26 179.2(4) .
P1 C28 C29 C30 179.3(5) .
P1 C28 C33 C32 178.6(5) .
P1 C34 C35 C36 179.5(4) .
P1 C34 C39 C38 -179.9(5) .
P2 C40 C41 C42 177.4(5) .
P2 C40 C45 C44 -176.3(5) .
P2 C46 C47 C48 177.5(4) .
P2 C46 C51 C50 -176.4(5) .
P2 C52 C53 C54 -177.9(4) .
P2 C52 C57 C56 178.0(5) .
P3 C58 C59 C60 -179.6(5) .
P3 C58 C63 C62 179.7(5) .
P3 C64 C65 C66 177.1(5) .
P3 C64 C69 C68 -178.2(7) .
P3 C70 C71 C72 -177.7(6) .
P3 C70 C75 C74 177.4(5) .
P4 C76 C77 C78 -179.9(5) .
P4 C76 C81 C80 179.3(5) .
P4 C82 C83 C84 175.6(5) .
P4 C82 C87 C86 -177.3(5) .
P4 C88 C89 C90 179.6(5) .
P4 C88 C93 C92 -179.4(5) .
C17 C18 C19 C19' 169(4) .
C17 C18 C19 C20 98(4) .
C17 C18 C19 C21 -143(4) .
C17 C18 C19 C21' -108(4) .
C17 C18 C19' C19 -173(3) .
C17 C18 C19' C20 -108(3) .
C17 C18 C19' C21 104(3) .
C17 C18 C19' C21' 137(3) .
C18 C19 C19' C20 -112.8(9) .
C18 C19 C19' C21 118.2(15) .
C18 C19 C19' C21' 117.4(14) .
C18 C19 C20 C19' 72(2) .
C18 C19 C21 C19' -63(2) .
C18 C19 C21 C21' 115(2) .
C18 C19 C21' C19' -76(2) .
C18 C19 C21' C21 -77(3) .
C18 C19' C20 C19 -63.5(19) .
C18 C19' C21 C19 69(2) .
C18 C19' C21 C21' 68(3) .
C18 C19' C21' C19 58.3(19) .
C18 C19' C21' C21 -123(2) .
C19 C18 C19' C20 65(2) .
C19 C18 C19' C21 -83(3) .
C19 C18 C19' C21' -50.4(19) .
C19 C19' C21 C21' -1(3) .
C19 C19' C21' C21 179(3) .
C19 C21 C21' C19' -0.8(18) .
C19' C18 C19 C20 -71(2) .
C19' C18 C19 C21 48(2) .
C19' C18 C19 C21' 83(3) .
C19' C19 C21 C21' 179(3) .
C19' C19 C21' C21 -1(3) .
C19' C21 C21' C19 0.8(18) .
C20 C19 C19' C18 112.8(9) .
C20 C19 C19' C21 -129.0(15) .
C20 C19 C19' C21' -129.8(14) .
C20 C19 C21 C19' 54(2) .
C20 C19 C21 C21' -128(2) .
C20 C19 C21' C19' 72(2) .
C20 C19 C21' C21 70(3) .
C20 C19' C21 C19 -71(2) .
C20 C19' C21 C21' -72(3) .
C20 C19' C21' C19 -52.0(19) .
C20 C19' C21' C21 127(3) .
C21 C19 C19' C18 -118.2(15) .
C21 C19 C19' C20 129.0(15) .
C21 C19 C19' C21' -0.8(19) .
C21 C19 C20 C19' -42.9(19) .
C21 C19 C21' C19' 1(3) .
C21 C19' C20 C19 81(3) .
C21 C19' C21' C19 -179(3) .
C22 P1 C28 C29 -86.0(5) .
C22 P1 C28 C33 95.5(5) .
C22 P1 C34 C35 -12.9(5) .
C22 P1 C34 C39 165.8(4) .
C22 C23 C24 C25 0.0(10) .
C23 C22 C27 C26 0.5(8) .
C23 C24 C25 C26 1.8(10) .
C24 C25 C26 C27 -2.4(10) .
C25 C26 C27 C22 1.2(9) .
C27 C22 C23 C24 -1.1(9) .
C28 P1 C22 C23 168.8(4) .
C28 P1 C22 C27 -9.8(5) .
C28 P1 C34 C35 96.2(5) .
C28 P1 C34 C39 -85.1(5) .
C28 C29 C30 C31 2.2(11) .
C29 C28 C33 C32 0.2(8) .
C29 C30 C31 C32 -0.1(11) .
C30 C31 C32 C33 -1.9(10) .
C31 C32 C33 C28 1.9(9) .
C33 C28 C29 C30 -2.2(9) .
C34 P1 C22 C23 -82.7(5) .
C34 P1 C22 C27 98.7(5) .
C34 P1 C28 C29 165.6(5) .
C34 P1 C28 C33 -12.9(5) .
C34 C35 C36 C37 -0.1(9) .
C35 C34 C39 C38 -1.2(9) .
C35 C36 C37 C38 -0.2(10) .
C36 C37 C38 C39 -0.1(10) .
C37 C38 C39 C34 0.8(10) .
C39 C34 C35 C36 0.8(8) .
C40 P2 C46 C47 -95.1(5) .
C40 P2 C46 C51 82.0(5) .
C40 P2 C52 C53 -145.8(4) .
C40 P2 C52 C57 35.2(5) .
C40 C41 C42 C43 -0.7(11) .
C41 C40 C45 C44 1.6(9) .
C41 C42 C43 C44 0.8(12) .
C42 C43 C44 C45 0.2(11) .
C43 C44 C45 C40 -1.4(10) .
C45 C40 C41 C42 -0.6(9) .
C46 P2 C40 C41 -178.6(5) .
C46 P2 C40 C45 -0.7(5) .
C46 P2 C52 C53 107.0(4) .
C46 P2 C52 C57 -72.0(5) .
C46 C47 C48 C49 -1.1(9) .
C47 C46 C51 C50 0.8(9) .
C47 C48 C49 C50 0.5(10) .
C48 C49 C50 C51 0.8(10) .
C49 C50 C51 C46 -1.5(10) .
C51 C46 C47 C48 0.4(8) .
C52 P2 C40 C41 73.4(5) .
C52 P2 C40 C45 -108.7(5) .
C52 P2 C46 C47 13.3(5) .
C52 P2 C46 C51 -169.6(5) .
C52 C53 C54 C55 -0.1(9) .
C53 C52 C57 C56 -1.0(9) .
C53 C54 C55 C56 -1.2(10) .
C54 C55 C56 C57 1.3(11) .
C55 C56 C57 C52 -0.2(10) .
C57 C52 C53 C54 1.2(8) .
C58 P3 C64 C65 -93.4(5) .
C58 P3 C64 C69 83.0(6) .
C58 P3 C70 C71 -20.1(6) .
C58 P3 C70 C75 161.5(5) .
C58 C59 C60 C61 0.6(9) .
C59 C58 C63 C62 2.1(9) .
C59 C60 C61 C62 0.3(9) .
C60 C61 C62 C63 0.0(10) .
C61 C62 C63 C58 -1.2(10) .
C63 C58 C59 C60 -1.8(9) .
C64 P3 C58 C59 158.7(5) .
C64 P3 C58 C63 -19.0(6) .
C64 P3 C70 C71 88.4(6) .
C64 P3 C70 C75 -90.0(5) .
C64 C65 C66 C67 -0.1(10) .
C65 C64 C69 C68 -1.9(11) .
C65 C66 C67 C68 1.0(11) .
C66 C67 C68 C69 -2.3(13) .
C67 C68 C69 C64 2.8(13) .
C69 C64 C65 C66 0.6(9) .
C70 P3 C58 C59 -94.4(5) .
C70 P3 C58 C63 87.9(5) .
C70 P3 C64 C65 158.3(5) .
C70 P3 C64 C69 -25.3(7) .
C70 C71 C72 C73 0.4(12) .
C71 C70 C75 C74 -1.1(9) .
C71 C72 C73 C74 -0.9(12) .
C72 C73 C74 C75 0.5(11) .
C73 C74 C75 C70 0.5(10) .
C75 C70 C71 C72 0.6(9) .
C76 P4 C82 C83 -91.9(5) .
C76 P4 C82 C87 86.7(5) .
C76 P4 C88 C89 -13.8(5) .
C76 P4 C88 C93 165.8(5) .
C76 C77 C78 C79 1.1(10) .
C77 C76 C81 C80 -1.2(9) .
C77 C78 C79 C80 -2.3(11) .
C78 C79 C80 C81 1.7(11) .
C79 C80 C81 C76 0.1(10) .
C81 C76 C77 C78 0.7(9) .
C82 P4 C76 C77 2.2(5) .
C82 P4 C76 C81 -178.4(5) .
C82 P4 C88 C89 94.5(5) .
C82 P4 C88 C93 -85.9(5) .
C82 C83 C84 C85 2.8(10) .
C83 C82 C87 C86 1.3(9) .
C83 C84 C85 C86 -0.8(11) .
C84 C85 C86 C87 -0.9(10) .
C85 C86 C87 C82 0.7(10) .
C87 C82 C83 C84 -3.0(9) .
C88 P4 C76 C77 111.1(5) .
C88 P4 C76 C81 -69.4(5) .
C88 P4 C82 C83 159.9(5) .
C88 P4 C82 C87 -21.5(5) .
C88 C89 C90 C91 0.2(9) .
C89 C88 C93 C92 0.2(9) .
C89 C90 C91 C92 -0.7(10) .
C90 C91 C92 C93 0.9(9) .
C91 C92 C93 C88 -0.7(9) .
C93 C88 C89 C90 0.0(9) .
C21' C19 C19' C18 -117.4(14) .
C21' C19 C19' C20 129.8(13) .
C21' C19 C19' C21 0.8(19) .
C21' C19 C20 C19' -78(3) .
C21' C19 C21 C19' -179(3) .
C21' C19' C20 C19 44.7(18) .
C21' C19' C21 C19 1(3) .

loop_
_smtbx_masks_void_nr
_smtbx_masks_void_average_x
_smtbx_masks_void_average_y
_smtbx_masks_void_average_z
_smtbx_masks_void_volume
_smtbx_masks_void_count_electrons
1 0.258 0.000 -0.408 833.9 245.2
2 0.242 0.500 -0.422 833.9 244.5
3 0.758 0.500 0.149 833.9 245.2
4 0.742 0.000 -0.022 833.9 244.5
